data_2020858
loop_
_publ_author_name
'Sridhar, Balasubramanian'
'Nanubolu, Jagadeesh Babu'
'Ravikumar, Krishnan'

_publ_section_title
;
 Four cocrystals of thymine with phenolic coformers: influence of the
 coformer on hydrogen bonding
;
_journal_issue 7
_journal_name_full 'Acta Crystallographica Section C Structural Chemistry'
_journal_page_first 602
_journal_paper_doi 10.1107/S2053229615011614
_journal_volume 71
_journal_year 2015
_chemical_formula_iupac 'C5 H6 N2 O2 , C6 H6 O2'
_chemical_formula_moiety 'C5 H6 N2 O2, C6 H6 O2'
_chemical_formula_sum 'C11 H12 N2 O4'
_chemical_formula_weight 236.23
_chemical_name_common 'Thymine--catechol (1/1)'
_chemical_name_systematic
;
5-Methylpyrimidine-2,4(1<i>H</i>,3<i>H</i>)-dione--benzene-1,2-diol (1/1)
;
_space_group_crystal_system orthorhombic
_space_group_IT_number 61
_space_group_name_Hall '-P 2ac 2ab'
_space_group_name_H-M_alt 'P b c a'
_symmetry_space_group_name_Hall '-P 2ac 2ab'
_symmetry_space_group_name_H-M 'P b c a'
_atom_sites_solution_hydrogens mixed
_audit_creation_method SHELXL-2014/7
_cell_angle_alpha 90
_cell_angle_beta 90
_cell_angle_gamma 90
_cell_formula_units_Z 8
_cell_length_a 6.9132(8)
_cell_length_b 8.9917(10)
_cell_length_c 36.898(4)
_cell_measurement_reflns_used 7224
_cell_measurement_temperature 294(2)
_cell_measurement_theta_max 27.56
_cell_measurement_theta_min 3.15
_cell_volume 2293.6(4)
_computing_cell_refinement
;
SAINT (Bruker, 2001)
;
_computing_data_collection
;
SMART (Bruker, 2001)
;
_computing_data_reduction
;
SAINT (Bruker, 2001)
;
_computing_molecular_graphics
;
DIAMOND (Brandenburg & Putz, 2005)
;
_computing_publication_material
;
SHELXL2014 (Sheldrick, 2015)
;
_computing_structure_refinement
;
SHELXL2014 (Sheldrick, 2015)
;
_computing_structure_solution
;
SHELXS97 (Sheldrick, 2015)
;
_diffrn_ambient_temperature 294(2)
_diffrn_measured_fraction_theta_full 1.000
_diffrn_measured_fraction_theta_max 0.984
_diffrn_measurement_device_type 'Bruker SMART APEX CCD area-detector'
_diffrn_measurement_method \w
_diffrn_radiation_type MoK\a
_diffrn_radiation_wavelength 0.71073
_diffrn_reflns_av_R_equivalents 0.0297
_diffrn_reflns_limit_h_max 8
_diffrn_reflns_limit_h_min -8
_diffrn_reflns_limit_k_max 11
_diffrn_reflns_limit_k_min -11
_diffrn_reflns_limit_l_max 48
_diffrn_reflns_limit_l_min -47
_diffrn_reflns_number 24525
_diffrn_reflns_theta_full 25.000
_diffrn_reflns_theta_max 28.200
_diffrn_reflns_theta_min 2.208
_exptl_absorpt_coefficient_mu 0.106
_exptl_absorpt_correction_T_max 0.98
_exptl_absorpt_correction_T_min 0.93
_exptl_absorpt_correction_type multi-scan
_exptl_absorpt_process_details
;
(SADABS; Bruker, 2001)
;
_exptl_crystal_colour colourless
_exptl_crystal_density_diffrn 1.368
_exptl_crystal_description block
_exptl_crystal_F_000 992
_exptl_crystal_size_max 0.180
_exptl_crystal_size_mid 0.150
_exptl_crystal_size_min 0.080
_refine_diff_density_max 0.234
_refine_diff_density_min -0.173
_refine_ls_extinction_coef .
_refine_ls_extinction_method none
_refine_ls_goodness_of_fit_ref 1.170
_refine_ls_hydrogen_treatment mixed
_refine_ls_matrix_type full
_refine_ls_number_parameters 171
_refine_ls_number_reflns 2768
_refine_ls_number_restraints 0
_refine_ls_restrained_S_all 1.170
_refine_ls_R_factor_all 0.0613
_refine_ls_R_factor_gt 0.0511
_refine_ls_shift/su_max 0.000
_refine_ls_shift/su_mean 0.000
_refine_ls_structure_factor_coef Fsqd
_refine_ls_weighting_details 'w = 1/[\s^2^(Fo^2^)+(0.0581P)^2^+0.5148P] where P=(Fo^2^+2Fc^2^)/3'
_refine_ls_weighting_scheme calc
_refine_ls_wR_factor_gt 0.1283
_refine_ls_wR_factor_ref 0.1342
_reflns_number_gt 2311
_reflns_number_total 2768
_reflns_threshold_expression I>2\s(I)
_cod_data_source_file eg3185sup1_I.cif
_cod_data_source_block I
_cod_database_code 2020858
_shelx_space_group_comment
;
The symmetry employed for this shelxl refinement is uniquely defined
by the following loop, which should always be used as a source of
symmetry information in preference to the above space-group names.
They are only intended as comments.
;
_shelx_estimated_absorpt_t_min 0.981
_shelx_estimated_absorpt_t_max 0.992

loop_
_space_group_symop_operation_xyz
'x, y, z'
'-x+1/2, -y, z+1/2'
'-x, y+1/2, -z+1/2'
'x+1/2, -y+1/2, -z'
'-x, -y, -z'
'x-1/2, y, -z-1/2'
'x, -y-1/2, z-1/2'
'-x-1/2, y-1/2, z'

loop_
_atom_site_type_symbol
_atom_site_label
_atom_site_fract_x
_atom_site_fract_y
_atom_site_fract_z
_atom_site_U_iso_or_equiv
_atom_site_adp_type
_atom_site_calc_flag
_atom_site_occupancy
_atom_site_disorder_assembly
_atom_site_disorder_group
C C2 0.06793(18) 0.17018(16) 0.47840(4) 0.0351(3) Uani d 1 . .
C C4 -0.11589(19) 0.00171(16) 0.43924(4) 0.0367(3) Uani d 1 . .
C C5 0.06574(19) -0.05643(17) 0.42554(4) 0.0385(3) Uani d 1 . .
C C6 0.2295(2) -0.00084(17) 0.43921(4) 0.0401(3) Uani d 1 . .
H H6 0.3468 -0.0383 0.4309 0.048 Uiso calc 1 . .
C C9 0.0594(2) -0.1761(2) 0.39744(5) 0.0512(4) Uani d 1 . .
H H9A 0.1883 -0.2104 0.3926 0.077 Uiso calc 1 . .
H H9B 0.0035 -0.1373 0.3756 0.077 Uiso calc 1 . .
H H9C -0.0178 -0.2574 0.4061 0.077 Uiso calc 1 . .
N N1 0.23193(17) 0.10980(14) 0.46510(3) 0.0399(3) Uani d 1 . .
H H1N 0.339(3) 0.145(2) 0.4743(5) 0.051(5) Uiso d 1 . .
N N3 -0.09944(16) 0.11398(14) 0.46474(3) 0.0381(3) Uani d 1 . .
H H2N -0.206(3) 0.154(2) 0.4732(5) 0.048(5) Uiso d 1 . .
O O7 0.06794(13) 0.26938(13) 0.50170(3) 0.0444(3) Uani d 1 . .
O O8 -0.27799(14) -0.04084(14) 0.43056(3) 0.0483(3) Uani d 1 . .
C C10 -0.4722(3) -0.0185(2) 0.33773(5) 0.0526(4) Uani d 1 . .
C C11 -0.3432(3) 0.09660(19) 0.33232(5) 0.0517(4) Uani d 1 . .
C C12 -0.3707(3) 0.1932(2) 0.30377(5) 0.0667(5) Uani d 1 . .
H H12 -0.2861 0.2724 0.3003 0.080 Uiso calc 1 . .
C C13 -0.5229(4) 0.1726(3) 0.28038(6) 0.0819(7) Uani d 1 . .
H H13 -0.5413 0.2379 0.2611 0.098 Uiso calc 1 . .
C C14 -0.6477(4) 0.0561(3) 0.28534(7) 0.0901(8) Uani d 1 . .
H H14 -0.7490 0.0413 0.2692 0.108 Uiso calc 1 . .
C C15 -0.6239(3) -0.0396(3) 0.31421(6) 0.0757(6) Uani d 1 . .
H H15 -0.7099 -0.1178 0.3177 0.091 Uiso calc 1 . .
O O16 -0.44933(18) -0.11560(15) 0.36626(4) 0.0579(3) Uani d 1 . .
H H1O -0.370(3) -0.079(3) 0.3818(7) 0.082(7) Uiso d 1 . .
O O17 -0.1939(2) 0.10467(17) 0.35633(4) 0.0641(4) Uani d 1 . .
H H2O -0.139(4) 0.189(3) 0.3564(7) 0.084(8) Uiso d 1 . .

loop_
_atom_site_aniso_label
_atom_site_aniso_U_11
_atom_site_aniso_U_22
_atom_site_aniso_U_33
_atom_site_aniso_U_12
_atom_site_aniso_U_13
_atom_site_aniso_U_23
C2 0.0254(6) 0.0405(7) 0.0396(7) -0.0015(5) -0.0004(5) -0.0012(6)
C4 0.0288(6) 0.0439(7) 0.0374(7) -0.0023(5) -0.0026(5) -0.0004(6)
C5 0.0324(7) 0.0399(7) 0.0431(7) 0.0007(6) 0.0008(5) -0.0022(6)
C6 0.0284(7) 0.0436(8) 0.0483(8) 0.0025(6) 0.0051(6) -0.0043(6)
C9 0.0427(8) 0.0524(9) 0.0585(10) 0.0051(7) -0.0029(7) -0.0156(8)
N1 0.0226(6) 0.0473(7) 0.0498(7) -0.0022(5) -0.0003(5) -0.0070(5)
N3 0.0221(6) 0.0469(7) 0.0452(7) 0.0009(5) 0.0007(5) -0.0069(5)
O7 0.0258(5) 0.0555(7) 0.0518(6) -0.0013(4) -0.0003(4) -0.0158(5)
O8 0.0299(5) 0.0628(7) 0.0521(6) -0.0069(5) -0.0040(4) -0.0120(5)
C10 0.0514(9) 0.0550(10) 0.0515(9) 0.0074(8) -0.0032(7) -0.0092(8)
C11 0.0541(9) 0.0507(9) 0.0502(9) 0.0108(8) 0.0025(7) -0.0100(7)
C12 0.0778(13) 0.0634(11) 0.0591(11) 0.0117(10) 0.0080(10) -0.0021(9)
C13 0.1006(18) 0.0892(16) 0.0558(11) 0.0267(15) -0.0066(12) 0.0045(11)
C14 0.0838(16) 0.116(2) 0.0706(14) 0.0163(16) -0.0276(12) -0.0046(14)
C15 0.0668(12) 0.0881(15) 0.0720(13) -0.0037(12) -0.0187(10) -0.0074(12)
O16 0.0549(8) 0.0580(7) 0.0608(7) -0.0082(6) -0.0127(6) -0.0040(6)
O17 0.0592(8) 0.0574(8) 0.0756(9) -0.0076(6) -0.0117(6) 0.0058(7)

loop_
_atom_type_symbol
_atom_type_description
_atom_type_scat_dispersion_real
_atom_type_scat_dispersion_imag
_atom_type_scat_source
C C 0.0033 0.0016 'International Tables Vol C Tables 4.2.6.8 and 6.1.1.4'
H H 0.0000 0.0000 'International Tables Vol C Tables 4.2.6.8 and 6.1.1.4'
N N 0.0061 0.0033 'International Tables Vol C Tables 4.2.6.8 and 6.1.1.4'
O O 0.0106 0.0060 'International Tables Vol C Tables 4.2.6.8 and 6.1.1.4'

loop_
_geom_angle_atom_site_label_1
_geom_angle_atom_site_label_2
_geom_angle_atom_site_label_3
_geom_angle_site_symmetry_1
_geom_angle_site_symmetry_3
_geom_angle
O7 C2 N1 . . 122.82(12)
O7 C2 N3 . . 121.67(12)
N1 C2 N3 . . 115.51(13)
O8 C4 N3 . . 118.67(12)
O8 C4 C5 . . 125.96(13)
N3 C4 C5 . . 115.36(12)
C6 C5 C4 . . 117.84(13)
C6 C5 C9 . . 123.77(13)
C4 C5 C9 . . 118.39(12)
C5 C6 N1 . . 122.78(13)
C5 C6 H6 . . 118.6
N1 C6 H6 . . 118.6
C5 C9 H9A . . 109.5
C5 C9 H9B . . 109.5
H9A C9 H9B . . 109.5
C5 C9 H9C . . 109.5
H9A C9 H9C . . 109.5
H9B C9 H9C . . 109.5
C2 N1 C6 . . 122.13(12)
C2 N1 H1N . . 115.0(12)
C6 N1 H1N . . 122.8(12)
C2 N3 C4 . . 126.36(12)
C2 N3 H2N . . 115.5(12)
C4 N3 H2N . . 118.1(12)
C15 C10 O16 . . 118.86(18)
C15 C10 C11 . . 120.32(19)
O16 C10 C11 . . 120.81(15)
O17 C11 C12 . . 124.60(18)
O17 C11 C10 . . 115.79(16)
C12 C11 C10 . . 119.61(18)
C13 C12 C11 . . 120.0(2)
C13 C12 H12 . . 120.0
C11 C12 H12 . . 120.0
C14 C13 C12 . . 120.1(2)
C14 C13 H13 . . 119.9
C12 C13 H13 . . 119.9
C13 C14 C15 . . 120.4(2)
C13 C14 H14 . . 119.8
C15 C14 H14 . . 119.8
C10 C15 C14 . . 119.5(2)
C10 C15 H15 . . 120.2
C14 C15 H15 . . 120.2
C10 O16 H1O . . 109.8(16)
C11 O17 H2O . . 113.0(17)

loop_
_geom_bond_atom_site_label_1
_geom_bond_atom_site_label_2
_geom_bond_site_symmetry_2
_geom_bond_distance
C2 O7 . 1.2387(17)
C2 N1 . 1.3495(17)
C2 N3 . 1.3595(17)
C4 O8 . 1.2267(17)
C4 N3 . 1.3847(19)
C4 C5 . 1.4510(19)
C5 C6 . 1.336(2)
C5 C9 . 1.495(2)
C6 N1 . 1.3795(19)
C6 H6 . 0.9300
C9 H9A . 0.9600
C9 H9B . 0.9600
C9 H9C . 0.9600
N1 H1N . 0.871(19)
N3 H2N . 0.881(19)
C10 C15 . 1.374(3)
C10 O16 . 1.377(2)
C10 C11 . 1.380(3)
C11 O17 . 1.362(2)
C11 C12 . 1.378(3)
C12 C13 . 1.374(3)
C12 H12 . 0.9300
C13 C14 . 1.369(4)
C13 H13 . 0.9300
C14 C15 . 1.379(4)
C14 H14 . 0.9300
C15 H15 . 0.9300
O16 H1O . 0.86(3)
O17 H2O . 0.85(3)

loop_
_geom_hbond_atom_site_label_D
_geom_hbond_atom_site_label_H
_geom_hbond_atom_site_label_A
_geom_hbond_site_symmetry_A
_geom_hbond_distance_DH
_geom_hbond_distance_HA
_geom_hbond_distance_DA
_geom_hbond_angle_DHA
N1 H1N O7 4_556 0.871(19) 1.973(19) 2.842(2) 176(2)
N3 H2N O7 4_456 0.881(19) 1.939(19) 2.814(2) 172(2)
O16 H1O O8 . 0.86(3) 1.94(3) 2.736(2) 154(2)
O16 H1O O17 . 0.86(3) 2.26(2) 2.678(2) 110.4(19)
O17 H2O O16 8_565 0.85(3) 1.89(3) 2.728(2) 167(2)

loop_
_geom_torsion_atom_site_label_1
_geom_torsion_atom_site_label_2
_geom_torsion_atom_site_label_3
_geom_torsion_atom_site_label_4
_geom_torsion_site_symmetry_1
_geom_torsion_site_symmetry_2
_geom_torsion_site_symmetry_3
_geom_torsion_site_symmetry_4
_geom_torsion
O8 C4 C5 C6 . . . . -177.21(15)
N3 C4 C5 C6 . . . . 1.9(2)
O8 C4 C5 C9 . . . . 2.0(2)
N3 C4 C5 C9 . . . . -178.95(13)
C4 C5 C6 N1 . . . . -1.0(2)
C9 C5 C6 N1 . . . . 179.90(15)
O7 C2 N1 C6 . . . . 179.88(14)
N3 C2 N1 C6 . . . . 0.4(2)
C5 C6 N1 C2 . . . . -0.2(2)
O7 C2 N3 C4 . . . . -178.76(14)
N1 C2 N3 C4 . . . . 0.7(2)
O8 C4 N3 C2 . . . . 177.31(14)
C5 C4 N3 C2 . . . . -1.9(2)
C15 C10 C11 O17 . . . . -177.65(18)
O16 C10 C11 O17 . . . . 1.1(2)
C15 C10 C11 C12 . . . . 2.0(3)
O16 C10 C11 C12 . . . . -179.28(16)
O17 C11 C12 C13 . . . . 177.97(18)
C10 C11 C12 C13 . . . . -1.6(3)
C11 C12 C13 C14 . . . . 0.0(3)
C12 C13 C14 C15 . . . . 1.3(4)
O16 C10 C15 C14 . . . . -179.5(2)
C11 C10 C15 C14 . . . . -0.7(3)
C13 C14 C15 C10 . . . . -1.0(4)

_cod_database_fobs_code 2020858
